data_4307727
loop_
_publ_author_name
'Guillermo A. Santillan'
'Carl J. Carrano'

_publ_section_title
;
Synthesis and Characterization of Copper(II) Complexes of Nonfacially
Coordinating Heteroscorpionate Ligands
(4-Carboxyphenyl)bis(3,5-dimethylpyrazolyl)methane and
(3-Carboxyphenyl)bis(3,5-dimethylpyrazolyl)methane
;
_journal_name_full 'Inorganic Chemistry'
_journal_page_first 1751
_journal_page_last 1759
_journal_paper_doi 10.1021/ic062226u
_journal_volume 46
_journal_year 2007
_chemical_formula_sum 'C18 H22 N4 O2'
_chemical_formula_weight 326.40
_chemical_name_systematic
; 
 ? 
;
_space_group_IT_number 14
_symmetry_cell_setting monoclinic
_symmetry_space_group_name_Hall '-P 2yn'
_symmetry_space_group_name_H-M 'P 1 21/n 1'
_atom_sites_solution_hydrogens geom
_atom_sites_solution_primary direct
_atom_sites_solution_secondary difmap
_audit_creation_method SHELXL-97
_cell_angle_alpha 90.00
_cell_angle_beta 105.9460(10)
_cell_angle_gamma 90.00
_cell_formula_units_Z 4
_cell_length_a 10.1408(3)
_cell_length_b 10.8961(3)
_cell_length_c 16.3592(4)
_cell_measurement_reflns_used 4951
_cell_measurement_temperature 298(2)
_cell_measurement_theta_max 26.74
_cell_measurement_theta_min 2.27
_cell_volume 1738.06(8)
_computing_cell_refinement 'Bruker SMART'
_computing_data_collection 'Bruker SMART'
_computing_data_reduction 'Bruker SAINT'
_computing_molecular_graphics 'Bruker SHELXTL'
_computing_publication_material 'Bruker SHELXTL'
_computing_structure_refinement 'SHELXL-97 (Sheldrick, 1997)'
_computing_structure_solution 'SHELXS-97 (Sheldrick, 1990)'
_diffrn_ambient_temperature 298(2)
_diffrn_measured_fraction_theta_full 0.984
_diffrn_measured_fraction_theta_max 0.984
_diffrn_measurement_device_type 'CCD area detector'
_diffrn_measurement_method 'phi and omega scans'
_diffrn_radiation_monochromator graphite
_diffrn_radiation_source 'fine-focus sealed tube'
_diffrn_radiation_type MoK\a
_diffrn_radiation_wavelength 0.71073
_diffrn_reflns_av_R_equivalents 0.0286
_diffrn_reflns_av_sigmaI/netI 0.0273
_diffrn_reflns_limit_h_max 13
_diffrn_reflns_limit_h_min -13
_diffrn_reflns_limit_k_max 14
_diffrn_reflns_limit_k_min -14
_diffrn_reflns_limit_l_max 15
_diffrn_reflns_limit_l_min -20
_diffrn_reflns_number 18016
_diffrn_reflns_theta_full 27.54
_diffrn_reflns_theta_max 27.54
_diffrn_reflns_theta_min 2.13
_exptl_absorpt_coefficient_mu 0.084
_exptl_absorpt_correction_type SADABS-multiscan
_exptl_crystal_colour clear
_exptl_crystal_density_diffrn 1.247
_exptl_crystal_density_meas 0
_exptl_crystal_density_method 'not measured'
_exptl_crystal_description block
_exptl_crystal_F_000 696
_exptl_crystal_size_max 0.3
_exptl_crystal_size_mid 0.3
_exptl_crystal_size_min 0.2
_refine_diff_density_max 0.389
_refine_diff_density_min -0.524
_refine_diff_density_rms 0.050
_refine_ls_extinction_method none
_refine_ls_goodness_of_fit_ref 1.031
_refine_ls_hydrogen_treatment mixed
_refine_ls_matrix_type full
_refine_ls_number_parameters 221
_refine_ls_number_reflns 3948
_refine_ls_number_restraints 0
_refine_ls_restrained_S_all 1.031
_refine_ls_R_factor_all 0.0848
_refine_ls_R_factor_gt 0.0572
_refine_ls_shift/su_max 0.001
_refine_ls_shift/su_mean 0.000
_refine_ls_structure_factor_coef Fsqd
_refine_ls_weighting_details 'calc w=1/[\s^2^(Fo^2^)+(0.1043P)^2^+0.6204P] where P=(Fo^2^+2Fc^2^)/3'
_refine_ls_weighting_scheme calc
_refine_ls_wR_factor_gt 0.1709
_refine_ls_wR_factor_ref 0.1912
_reflns_number_gt 2688
_reflns_number_total 3948
_reflns_threshold_expression >2sigma(I)
_cod_data_source_file ic062226usi20061122_013818.cif
_cod_data_source_block justin89
_cod_depositor_comments
;
The following automatic conversions were performed:
'_symmetry_cell_setting' value 'Monoclinic' changed to 'monoclinic'
according to '/home/saulius/struct/CIF-dictionaries/cif_core.dic'
dictionary named 'cif_core.dic' version 2.4.1 from 2010-06-29.

Automatic conversion script
Id: cif_fix_enum 1527 2010-12-29 10:47:43Z saulius 
;
_cod_database_code 4307727

loop_
_symmetry_equiv_pos_as_xyz
'x, y, z'
'-x+1/2, y+1/2, -z+1/2'
'-x, -y, -z'
'x-1/2, -y-1/2, z-1/2'

loop_
_atom_site_label
_atom_site_type_symbol
_atom_site_fract_x
_atom_site_fract_y
_atom_site_fract_z
_atom_site_U_iso_or_equiv
_atom_site_adp_type
_atom_site_occupancy
_atom_site_symmetry_multiplicity
_atom_site_calc_flag
_atom_site_refinement_flags
_atom_site_disorder_assembly
_atom_site_disorder_group
N1 N 0.53292(17) 1.07636(17) 0.26752(11) 0.0438(5) Uani 1 1 d . . .
H1A H 0.5522 1.0498 0.3190 0.053 Uiso 1 1 calc R . .
N2 N 0.44033(17) 1.02756(16) 0.19876(11) 0.0398(4) Uani 1 1 d . . .
N3 N 0.14301(19) 1.04407(18) 0.17416(12) 0.0490(5) Uani 1 1 d . . .
H3A H 0.1535 1.0718 0.1271 0.059 Uiso 1 1 calc R . .
N4 N 0.23325(18) 0.97646(16) 0.23369(11) 0.0404(4) Uani 1 1 d . . .
O1 O 0.32555(19) 0.5336(2) -0.08787(13) 0.0764(6) Uani 1 1 d . . .
O2 O 0.11060(18) 0.53351(19) -0.08041(12) 0.0589(5) Uani 1 1 d . . .
C1 C 0.6935(3) 1.2482(3) 0.30035(19) 0.0738(8) Uani 1 1 d . . .
H1B H 0.7126 1.2136 0.3563 0.111 Uiso 1 1 calc R . .
H1C H 0.6600 1.3305 0.3012 0.111 Uiso 1 1 calc R . .
H1D H 0.7759 1.2494 0.2823 0.111 Uiso 1 1 calc R . .
C2 C 0.5875(2) 1.1724(2) 0.23999(15) 0.0487(6) Uani 1 1 d . . .
C3 C 0.5291(2) 1.1864(2) 0.15319(15) 0.0515(6) Uani 1 1 d . . .
H3B H 0.5504 1.2468 0.1187 0.062 Uiso 1 1 calc R . .
C4 C 0.4350(2) 1.0956(2) 0.12791(13) 0.0428(5) Uani 1 1 d . . .
C5 C 0.3396(3) 1.0715(3) 0.04165(14) 0.0557(6) Uani 1 1 d . . .
H5A H 0.2855 1.0000 0.0440 0.084 Uiso 1 1 calc R . .
H5B H 0.3918 1.0583 0.0016 0.084 Uiso 1 1 calc R . .
H5C H 0.2802 1.1409 0.0241 0.084 Uiso 1 1 calc R . .
C6 C 0.2612(3) 0.8709(2) 0.37282(15) 0.0548(6) Uani 1 1 d . . .
H6A H 0.2074 0.8595 0.4122 0.082 Uiso 1 1 calc R . .
H6B H 0.3449 0.9127 0.4007 0.082 Uiso 1 1 calc R . .
H6C H 0.2823 0.7925 0.3529 0.082 Uiso 1 1 calc R . .
C7 C 0.1825(2) 0.94557(19) 0.29951(13) 0.0411(5) Uani 1 1 d . . .
C8 C 0.0555(2) 0.9980(2) 0.28189(15) 0.0499(6) Uani 1 1 d . . .
H8A H -0.0055 0.9944 0.3152 0.060 Uiso 1 1 calc R . .
C9 C 0.0353(2) 1.0581(2) 0.20411(16) 0.0511(6) Uani 1 1 d . . .
C10 C -0.0869(3) 1.1299(3) 0.1544(2) 0.0780(9) Uani 1 1 d . . .
H10A H -0.0702 1.1600 0.1030 0.117 Uiso 1 1 calc R . .
H10B H -0.1024 1.1979 0.1880 0.117 Uiso 1 1 calc R . .
H10C H -0.1663 1.0777 0.1406 0.117 Uiso 1 1 calc R . .
C11 C 0.3545(2) 0.92852(19) 0.21491(13) 0.0383(5) Uani 1 1 d . . .
H11A H 0.4078 0.8873 0.2667 0.046 Uiso 1 1 calc R . .
C12 C 0.3232(2) 0.83195(19) 0.14561(13) 0.0386(5) Uani 1 1 d . . .
C13 C 0.1940(2) 0.7800(2) 0.11739(14) 0.0467(5) Uani 1 1 d . . .
H13A H 0.1251 0.8042 0.1415 0.056 Uiso 1 1 calc R . .
C14 C 0.1665(2) 0.6925(2) 0.05369(14) 0.0466(5) Uani 1 1 d . . .
H14A H 0.0790 0.6592 0.0348 0.056 Uiso 1 1 calc R . .
C15 C 0.2685(2) 0.65436(19) 0.01795(13) 0.0400(5) Uani 1 1 d . . .
C16 C 0.4000(2) 0.7007(2) 0.04971(13) 0.0423(5) Uani 1 1 d . . .
H16A H 0.4706 0.6717 0.0287 0.051 Uiso 1 1 calc R . .
C17 C 0.4268(2) 0.7893(2) 0.11209(14) 0.0429(5) Uani 1 1 d . . .
H17A H 0.5150 0.8210 0.1320 0.051 Uiso 1 1 calc R . .
C18 C 0.2397(2) 0.5674(2) -0.05459(14) 0.0439(5) Uani 1 1 d . . .
H100 H 0.091(3) 0.497(3) -0.1169(19) 0.056(9) Uiso 1 1 d . . .

loop_
_atom_site_aniso_label
_atom_site_aniso_U_11
_atom_site_aniso_U_22
_atom_site_aniso_U_33
_atom_site_aniso_U_23
_atom_site_aniso_U_13
_atom_site_aniso_U_12
N1 0.0403(9) 0.0523(11) 0.0328(10) 0.0025(8) -0.0002(7) -0.0021(8)
N2 0.0381(9) 0.0460(10) 0.0321(9) 0.0026(7) 0.0042(7) -0.0038(7)
N3 0.0486(11) 0.0544(11) 0.0434(11) 0.0085(9) 0.0116(8) 0.0090(9)
N4 0.0413(9) 0.0437(9) 0.0364(9) 0.0014(8) 0.0110(7) 0.0017(7)
O1 0.0565(11) 0.1003(16) 0.0773(13) -0.0387(12) 0.0264(10) -0.0058(10)
O2 0.0468(10) 0.0777(13) 0.0483(11) -0.0200(10) 0.0066(8) -0.0040(9)
C1 0.0568(16) 0.0716(18) 0.080(2) -0.0025(15) -0.0035(14) -0.0209(14)
C2 0.0368(11) 0.0512(13) 0.0543(14) 0.0029(11) 0.0061(10) -0.0013(9)
C3 0.0466(12) 0.0542(14) 0.0536(14) 0.0118(11) 0.0137(11) -0.0047(10)
C4 0.0413(11) 0.0505(12) 0.0367(12) 0.0073(9) 0.0109(9) 0.0027(9)
C5 0.0629(15) 0.0632(15) 0.0362(13) 0.0085(11) 0.0056(11) -0.0027(12)
C6 0.0616(14) 0.0604(15) 0.0439(14) 0.0026(11) 0.0170(11) -0.0087(12)
C7 0.0481(12) 0.0403(11) 0.0363(11) -0.0077(8) 0.0140(9) -0.0102(9)
C8 0.0504(13) 0.0494(13) 0.0546(14) -0.0082(11) 0.0225(11) -0.0035(10)
C9 0.0445(12) 0.0487(12) 0.0604(15) -0.0067(11) 0.0149(11) 0.0033(10)
C10 0.0580(16) 0.080(2) 0.093(2) 0.0061(17) 0.0154(15) 0.0217(15)
C11 0.0361(10) 0.0432(11) 0.0343(11) 0.0031(8) 0.0077(8) 0.0005(8)
C12 0.0369(10) 0.0421(11) 0.0355(11) 0.0046(9) 0.0078(8) 0.0019(8)
C13 0.0372(11) 0.0561(13) 0.0501(13) -0.0078(10) 0.0179(10) -0.0029(9)
C14 0.0374(11) 0.0544(13) 0.0473(13) -0.0065(10) 0.0104(9) -0.0049(10)
C15 0.0406(11) 0.0435(11) 0.0340(11) 0.0040(9) 0.0071(8) 0.0038(9)
C16 0.0360(10) 0.0496(12) 0.0419(12) 0.0018(9) 0.0117(9) 0.0056(9)
C17 0.0313(10) 0.0498(12) 0.0454(12) -0.0006(10) 0.0070(9) 0.0004(9)
C18 0.0441(12) 0.0483(12) 0.0377(12) 0.0016(9) 0.0083(9) 0.0025(9)

loop_
_atom_type_symbol
_atom_type_description
_atom_type_scat_dispersion_real
_atom_type_scat_dispersion_imag
_atom_type_scat_source
C C 0.0033 0.0016 'International Tables Vol C Tables 4.2.6.8 and 6.1.1.4'
H H 0.0000 0.0000 'International Tables Vol C Tables 4.2.6.8 and 6.1.1.4'
N N 0.0061 0.0033 'International Tables Vol C Tables 4.2.6.8 and 6.1.1.4'
O O 0.0106 0.0060 'International Tables Vol C Tables 4.2.6.8 and 6.1.1.4'

loop_
_geom_angle_atom_site_label_1
_geom_angle_atom_site_label_2
_geom_angle_atom_site_label_3
_geom_angle
_geom_angle_site_symmetry_1
_geom_angle_site_symmetry_3
_geom_angle_publ_flag
C2 N1 N2 106.65(18) . . ?
N1 N2 C4 110.33(17) . . ?
N1 N2 C11 116.81(16) . . ?
C4 N2 C11 132.16(17) . . ?
C9 N3 N4 105.06(19) . . ?
C7 N4 N3 112.09(18) . . ?
C7 N4 C11 127.56(18) . . ?
N3 N4 C11 119.32(17) . . ?
N1 C2 C3 109.6(2) . . ?
N1 C2 C1 120.4(2) . . ?
C3 C2 C1 130.0(2) . . ?
C4 C3 C2 107.3(2) . . ?
C3 C4 N2 106.07(19) . . ?
C3 C4 C5 129.2(2) . . ?
N2 C4 C5 124.7(2) . . ?
N4 C7 C8 105.7(2) . . ?
N4 C7 C6 122.6(2) . . ?
C8 C7 C6 131.7(2) . . ?
C7 C8 C9 106.4(2) . . ?
N3 C9 C8 110.7(2) . . ?
N3 C9 C10 120.2(2) . . ?
C8 C9 C10 129.1(2) . . ?
N4 C11 N2 110.91(17) . . ?
N4 C11 C12 113.24(16) . . ?
N2 C11 C12 113.07(17) . . ?
C13 C12 C17 118.6(2) . . ?
C13 C12 C11 121.21(19) . . ?
C17 C12 C11 120.07(18) . . ?
C14 C13 C12 120.7(2) . . ?
C13 C14 C15 120.4(2) . . ?
C16 C15 C14 119.1(2) . . ?
C16 C15 C18 119.33(19) . . ?
C14 C15 C18 121.60(19) . . ?
C17 C16 C15 120.4(2) . . ?
C16 C17 C12 120.65(19) . . ?
O1 C18 O2 123.3(2) . . ?
O1 C18 C15 123.3(2) . . ?
O2 C18 C15 113.3(2) . . ?

loop_
_geom_bond_atom_site_label_1
_geom_bond_atom_site_label_2
_geom_bond_distance
_geom_bond_site_symmetry_2
_geom_bond_publ_flag
N1 C2 1.319(3) . ?
N1 N2 1.360(2) . ?
N2 C4 1.364(3) . ?
N2 C11 1.456(3) . ?
N3 C9 1.323(3) . ?
N3 N4 1.356(2) . ?
N4 C7 1.357(3) . ?
N4 C11 1.444(3) . ?
O1 C18 1.204(3) . ?
O2 C18 1.313(3) . ?
C1 C2 1.494(3) . ?
C2 C3 1.389(3) . ?
C3 C4 1.357(3) . ?
C4 C5 1.499(3) . ?
C6 C7 1.487(3) . ?
C7 C8 1.365(3) . ?
C8 C9 1.395(3) . ?
C9 C10 1.502(3) . ?
C11 C12 1.515(3) . ?
C12 C13 1.384(3) . ?
C12 C17 1.392(3) . ?
C13 C14 1.383(3) . ?
C14 C15 1.385(3) . ?
C15 C16 1.386(3) . ?
C15 C18 1.484(3) . ?
C16 C17 1.377(3) . ?
